data_4123716
loop_
_publ_author_name
'Stoumpos, Constantinos C.'
'Frazer, Laszlo'
'Clark, Daniel J.'
'Kim, Yong Soo'
'Rhim, Sonny H.'
'Freeman, Arthur J.'
'Ketterson, John B.'
'Jang, Joon I.'
'Kanatzidis, Mercouri G.'

_publ_section_title
;
 Hybrid germanium iodide perovskite semiconductors: active lone pairs,
 structural distortions, direct and indirect energy gaps, and strong
 nonlinear optical properties.
;
_journal_issue 21
_journal_name_full 'Journal of the American Chemical Society'
_journal_page_first 6804
_journal_page_last 6819
_journal_paper_doi 10.1021/jacs.5b01025
_journal_volume 137
_journal_year 2015
_chemical_formula_moiety (CH3)2CHNH3GeI3
_chemical_formula_sum 'C3 H10 Ge I3 N'
_chemical_formula_weight 513.41
_chemical_name_common isopropylammonium_Germanium_iodide
_space_group_IT_number 122
_symmetry_cell_setting tetragonal
_symmetry_space_group_name_Hall 'I -4 2bw'
_symmetry_space_group_name_H-M 'I -4 2 d'
_atom_sites_solution_hydrogens none
_atom_sites_solution_primary direct
_atom_sites_solution_secondary difmap
_audit_creation_method SHELXL-97
_cell_angle_alpha 90.00
_cell_angle_beta 90.00
_cell_angle_gamma 90.00
_cell_formula_units_Z 8
_cell_length_a 7.9004(3)
_cell_length_b 7.9004(3)
_cell_length_c 36.988(2)
_cell_measurement_reflns_used 3083
_cell_measurement_temperature 293(2)
_cell_measurement_theta_max 21.89
_cell_measurement_theta_min 2.20
_cell_volume 2308.65(18)
_diffrn_ambient_temperature 293(2)
_diffrn_detector 'image plate (34 cm diameter)'
_diffrn_detector_area_resol_mean 6.67
_diffrn_detector_type STOE
_diffrn_measured_fraction_theta_full 1.000
_diffrn_measured_fraction_theta_max 1.000
_diffrn_measurement_device '2-circle goniometer'
_diffrn_measurement_device_type 'STOE IPDS 2'
_diffrn_measurement_method 'rotation method'
_diffrn_radiation_collimation '0.5 mm diameter, monocapillary'
_diffrn_radiation_monochromator 'plane graphite'
_diffrn_radiation_polarisn_norm 0
_diffrn_radiation_type 'Mo K\a'
_diffrn_radiation_wavelength 0.71073
_diffrn_reflns_av_R_equivalents 0.1009
_diffrn_reflns_av_sigmaI/netI 0.0585
_diffrn_reflns_limit_h_max 9
_diffrn_reflns_limit_h_min -9
_diffrn_reflns_limit_k_max 8
_diffrn_reflns_limit_k_min -9
_diffrn_reflns_limit_l_max 40
_diffrn_reflns_limit_l_min -43
_diffrn_reflns_number 7466
_diffrn_reflns_theta_full 24.92
_diffrn_reflns_theta_max 24.92
_diffrn_reflns_theta_min 2.20
_diffrn_source 'sealed X-ray tube, 12 x 0.4 mm long-fine focus'
_diffrn_source_current 30
_diffrn_source_power 1.20
_diffrn_source_voltage 40
_exptl_absorpt_coefficient_mu 10.614
_exptl_absorpt_correction_T_max 0.4016
_exptl_absorpt_correction_T_min 0.1816
_exptl_absorpt_correction_type integration
_exptl_crystal_colour 'pale yellow'
_exptl_crystal_density_diffrn 2.954
_exptl_crystal_density_method 'not measured'
_exptl_crystal_description 'rectangula plate'
_exptl_crystal_F_000 1808
_exptl_crystal_size_max 0.0815
_exptl_crystal_size_mid 0.0636
_exptl_crystal_size_min 0.0335
_refine_diff_density_max 0.646
_refine_diff_density_min -1.155
_refine_diff_density_rms 0.163
_refine_ls_abs_structure_details 'Flack H D (1983), Acta Cryst. A39, 876-881'
_refine_ls_abs_structure_Flack 0.0(4)
_refine_ls_extinction_method none
_refine_ls_goodness_of_fit_ref 1.254
_refine_ls_hydrogen_treatment none
_refine_ls_matrix_type full
_refine_ls_number_parameters 42
_refine_ls_number_reflns 1019
_refine_ls_number_restraints 0
_refine_ls_restrained_S_all 1.254
_refine_ls_R_factor_all 0.1018
_refine_ls_R_factor_gt 0.0825
_refine_ls_shift/su_max 0.000
_refine_ls_shift/su_mean 0.000
_refine_ls_structure_factor_coef Fsqd
_refine_ls_weighting_details 'calc w=1/[\s^2^(Fo^2^)+(0.0555P)^2^+4.9235P] where P=(Fo^2^+2Fc^2^)/3'
_refine_ls_weighting_scheme calc
_refine_ls_wR_factor_gt 0.1439
_refine_ls_wR_factor_ref 0.1526
_reflns_number_gt 819
_reflns_number_total 1019
_reflns_threshold_expression >2sigma(I)
_cod_data_source_file ja5b01025_si_002.cif
_cod_data_source_block 7
_cod_depositor_comments
;
The following automatic conversions were performed:

'_symmetry_cell_setting' value 'Tetragonal' changed to 'tetragonal'
according to
/usr/data/users/saulius/crontab/automatic-downloads/rss-feeds/ACS/lib/dictionaries/cif_core.dic
dictionary named 'cif_core.dic' version 2.4.2 from 2011-04-26.

Automatic conversion script
Id: cif_fix_values 3271 2015-04-21 07:52:19Z andrius 

 Adding full bibliography for 4123710--4123716.cif.
;
_cod_original_cell_volume 2308.64(19)
_cod_original_sg_symbol_H-M I-42d
_cod_database_code 4123716

loop_
_symmetry_equiv_pos_as_xyz
'x, y, z'
'-x, -y, z'
'y, -x, -z'
'-y, x, -z'
'-x+1/2, y, -z+3/4'
'x+1/2, -y, -z+3/4'
'-y+1/2, -x, z+3/4'
'y+1/2, x, z+3/4'
'x+1/2, y+1/2, z+1/2'
'-x+1/2, -y+1/2, z+1/2'
'y+1/2, -x+1/2, -z+1/2'
'-y+1/2, x+1/2, -z+1/2'
'-x+1, y+1/2, -z+5/4'
'x+1, -y+1/2, -z+5/4'
'-y+1, -x+1/2, z+5/4'
'y+1, x+1/2, z+5/4'

loop_
_atom_site_label
_atom_site_type_symbol
_atom_site_fract_x
_atom_site_fract_y
_atom_site_fract_z
_atom_site_U_iso_or_equiv
_atom_site_adp_type
_atom_site_occupancy
_atom_site_symmetry_multiplicity
_atom_site_calc_flag
_atom_site_refinement_flags
I1A I 0.0008(7) 0.9074(3) 0.05997(5) 0.0739(7) Uani 0.25 1 d P
I1B I 0.0008(7) 0.9074(3) 0.05997(5) 0.0739(7) Uani 0.25 1 d P
I2A I 0.2610(5) 0.6008(6) 0.09531(16) 0.0760(11) Uani 0.50 1 d P
I2B I 0.2663(3) 0.3978(5) 0.09582(12) 0.0524(8) Uani 0.50 1 d P
Ge1 Ge 0.0020(9) 0.7500 0.1250 0.0860(9) Uani 1 2 d S
N1 N 0.5000 0.0000 0.0692(6) 0.098(6) Uiso 1 2 d S
C1 C 0.5000 0.0000 0.0283(11) 0.158(14) Uiso 1 2 d S
C2 C 0.531(6) 0.158(3) 0.0129(7) 0.148(12) Uiso 1 1 d .

loop_
_atom_site_aniso_label
_atom_site_aniso_U_11
_atom_site_aniso_U_22
_atom_site_aniso_U_33
_atom_site_aniso_U_23
_atom_site_aniso_U_13
_atom_site_aniso_U_12
I1A 0.0741(13) 0.0939(14) 0.0538(10) 0.0037(9) 0.004(3) 0.012(3)
I1B 0.0741(13) 0.0939(14) 0.0538(10) 0.0037(9) 0.004(3) 0.012(3)
I2A 0.082(2) 0.066(2) 0.080(3) 0.005(3) 0.015(3) 0.001(2)
I2B 0.0307(12) 0.066(2) 0.060(2) 0.003(2) 0.0105(16) -0.0051(15)
Ge1 0.0495(13) 0.145(2) 0.0639(14) 0.0156(15) 0.000 0.000

loop_
_atom_type_symbol
_atom_type_description
_atom_type_scat_dispersion_real
_atom_type_scat_dispersion_imag
_atom_type_scat_source
C C 0.0033 0.0016 'International Tables Vol C Tables 4.2.6.8 and 6.1.1.4'
H H 0.0000 0.0000 'International Tables Vol C Tables 4.2.6.8 and 6.1.1.4'
N N 0.0061 0.0033 'International Tables Vol C Tables 4.2.6.8 and 6.1.1.4'
Ge Ge 0.1547 1.8001 'International Tables Vol C Tables 4.2.6.8 and 6.1.1.4'
I I -0.4742 1.8119 'International Tables Vol C Tables 4.2.6.8 and 6.1.1.4'

loop_
_geom_angle_atom_site_label_1
_geom_angle_atom_site_label_2
_geom_angle_atom_site_label_3
_geom_angle
_geom_angle_site_symmetry_1
_geom_angle_site_symmetry_3
I1B I1A I1A 0.0(5) 2_575 2_575
I1B I1A Ge1 117.35(5) 2_575 .
I1A I1A Ge1 117.35(5) 2_575 .
I2B I2A Ge1 117.9(3) . .
I2A I2B Ge1 115.1(3) . 2_565
I2A Ge1 I2A 76.4(3) . 14_464
I2A Ge1 I2B 104.90(7) . 2_565
I2A Ge1 I2B 178.7(3) 14_464 2_565
I2A Ge1 I2B 178.7(3) . 13_454
I2A Ge1 I2B 104.90(7) 14_464 13_454
I2B Ge1 I2B 73.8(2) 2_565 13_454
I2A Ge1 I1A 80.56(18) . .
I2A Ge1 I1A 99.7(2) 14_464 .
I2B Ge1 I1A 80.67(18) 2_565 .
I2B Ge1 I1A 99.01(18) 13_454 .
I2A Ge1 I1A 99.8(2) . 14_464
I2A Ge1 I1A 80.56(18) 14_464 14_464
I2B Ge1 I1A 99.02(18) 2_565 14_464
I2B Ge1 I1A 80.67(18) 13_454 14_464
I1A Ge1 I1A 179.6(4) . 14_464
I2A Ge1 I1B 99.8(2) . 14_464
I2A Ge1 I1B 80.56(18) 14_464 14_464
I2B Ge1 I1B 99.02(18) 2_565 14_464
I2B Ge1 I1B 80.67(18) 13_454 14_464
I1A Ge1 I1B 179.6(4) . 14_464
I1A Ge1 I1B 0.0(2) 14_464 14_464
C2 C1 C2 132(4) . 2_655
C2 C1 N1 114(2) . .
C2 C1 N1 114(2) 2_655 .

loop_
_geom_bond_atom_site_label_1
_geom_bond_atom_site_label_2
_geom_bond_distance
_geom_bond_site_symmetry_2
I1A I1B 1.463(4) 2_575
I1A I1A 1.463(4) 2_575
I1A Ge1 2.7079(19) .
I2A I2B 1.604(3) .
I2A Ge1 2.604(7) .
I2B Ge1 2.649(6) 2_565
Ge1 I2A 2.604(7) 14_464
Ge1 I2B 2.649(6) 2_565
Ge1 I2B 2.649(6) 13_454
Ge1 I1A 2.7080(19) 14_464
Ge1 I1B 2.7080(19) 14_464
N1 C1 1.51(4) .
C1 C2 1.39(3) .
C1 C2 1.39(3) 2_655
